data_2101108
loop_
_publ_author_name
'Ozeki, T.'
'Yamase, T.'

_publ_section_title
;
 Effect of lanthanide contraction on the structures of the
 decatungstolanthanoate anions in
 K~3~Na~4~H~2~[LnW~10~O~36~].<i>n</i>H~2~O (Ln = Pr, Nd, Sm, Gd, Tb,
 Dy) crystals
;
_journal_issue 2
_journal_name_full 'Acta Crystallographica Section B'
_journal_page_first 128
_journal_page_last 134
_journal_paper_doi 10.1107/S0108768193011553
_journal_volume 50
_journal_year 1994
_chemical_formula_sum 'H46 K3 Na4 Nd O58 W10'
_chemical_formula_weight 3166.3
_space_group_IT_number 14
_space_group_name_Hall '-P 2yn'
_space_group_name_H-M_alt 'P 1 21/n 1'
_symmetry_cell_setting monoclinic
_symmetry_space_group_name_Hall '-P 2yn'
_symmetry_space_group_name_H-M 'P 1 21/n 1'
_cell_angle_alpha 90
_cell_angle_beta 96.52(2)
_cell_angle_gamma 90
_cell_formula_units_Z 4
_cell_length_a 30.057(5)
_cell_length_b 16.051(4)
_cell_length_c 11.468(2)
_cell_volume 5496.9(19)
_diffrn_radiation_type Mo
_diffrn_radiation_wavelength 0.71069
_exptl_absorpt_coefficient_mu 22.1
_exptl_crystal_density_diffrn 3.83
_exptl_crystal_F_000 5644
_cod_data_source_file as0653.cif
_cod_data_source_block as0653b
_cod_original_cell_volume 5497(2)
_cod_original_formula_sum 'H46 K3 Na4 Nd1 O58 W10'
_cod_database_code 2101108

loop_
_space_group_symop_id
_space_group_symop_operation_xyz
1 x,y,z
2 -x+1/2,y+1/2,-z+1/2
3 -x,-y,-z
4 x+1/2,-y+1/2,z+1/2

loop_
_atom_site_label
_atom_site_fract_x
_atom_site_fract_y
_atom_site_fract_z
W0 .58832(4) .20472(8) .45990(10)
W1 .66503(4) .08679(8) .61890(10)
W2 .67245(4) .28941(8) .63560(10)
W3 .67201(4) .30218(8) .35173(10)
W4 .66530(4) .09901(7) .33470(10)
W5 .95630(4) .17366(8) .58347(10)
W6 .87373(4) .17265(8) .75455(9)
W7 .87406(4) .03285(7) .54570(10)
W8 .87751(3) .18087(8) .35102(9)
W9 .87751(4) .32148(8) .55980(10)
Nd .77332(5) .18280(10) .51510(10)
K1 .7807(3) -.0035(5) .7433(7)
K2 .7950(2) .3734(4) .2856(6)
K3 .9225(2) -.0681(5) .2919(7)
Na1 .2580(4) .2072(7) .4830(10)
Na2 .6214(4) .1849(9) .9130(10)
Na3 .7505(4) .0761(8) .0260(10)
Na4 .9970(4) .0665(10) .1220(10)
O1 .5301(7) .2120(10) .443(2)
O2 .6007(6) .1140(10) .565(2)
O3 .6050(6) .2830(10) .587(2)
O4 .6058(6) .2900(10) .3620(10)
O5 .5999(6) .1240(10) .349(2)
O6 .6590(6) .0070(10) .715(2)
O7 .6701(7) .3630(10) .750(2)
O8 .6679(6) .3840(10) .251(2)
O9 .6585(6) .0280(10) .220(2)
O10 .6650(6) .1830(10) .7160(10)
O11 .6704(6) .3610(10) .498(2)
O12 .6647(6) .2030(10) .2520(10)
O13 .6590(6) .0300(10) .470(2)
O14 .6640(5) .1950(10) .4850(10)
O15 .7240(6) .0910(10) .6190(10)
O16 .7313(5) .2730(10) .6340(10)
O17 .7310(6) .2840(10) .3810(10)
O18 .7249(6) .1020(10) .365(2)
O19 .8136(5) .1710(10) .7120(10)
O20 .8146(6) .0490(10) .526(2)
O21 .8166(5) .1850(10) .3470(10)
O22 .8164(6) .3110(10) .5390(10)
O23 .8805(6) .1690(10) .9090(10)
O24 .8814(6) -.0720(10) .539(2)
O25 .8859(5) .1850(10) .2020(10)
O26 .8851(6) .4270(10) .567(2)
O27 .8770(6) .0520(10) .712(2)
O28 .8789(6) .0630(10) .384(2)
O29 .8836(5) .3000(10) .3950(10)
O30 .8788(6) .2900(10) .726(2)
O31 .8783(5) .1750(10) .5560(10)
O32 .9397(5) .1680(10) .7400(10)
O33 .9414(6) .0600(10) .5700(10)
O34 .9446(5) .1790(10) .4160(10)
O35 .9426(6) .2900(10) .5820(10)
O36 1.0137(6) .1740(10) .5980(10)
O37 .7488(5) .1700(10) .8680(10)
O38 .2544(6) .0710(10) .548(2)
O39 .7546(6) .2010(10) .152(2)
O40 .7679(7) .0080(10) .208(2)
O41 .2618(7) .0580(10) .057(2)
O42 .0766(6) .0490(10) .113(2)
O43 .0037(7) .0950(10) .903(2)
O44 .6702(7) .0760(10) .988(2)
O45 .2851(7) .1430(10) .317(2)
O46 .9952(6) .0480(10) .322(2)
O47 .9201(7) .0340(10) .092(2)
O48 .1770(7) .2100(10) .492(2)
O49 .8201(7) .0390(10) .967(2)
O50 .0750(7) .2110(10) .316(2)
O51 .5800(7) .207(2) .084(2)
O52 .3348(7) .188(2) .583(2)
O53 .9660(10) .216(2) .089(3)
O54 .4950(8) .205(2) .819(2)
O55 .5733(9) .072(2) .830(2)
O56 .4280(10) .063(2) .792(3)
O57 .4990(10) .056(2) .850(3)
O58 .4600(10) .123(3) .334(4)

loop_
_geom_angle_atom_site_label_1
_geom_angle_atom_site_label_2
_geom_angle_atom_site_label_3
_geom_angle
O16 Nd O21 142.2(6)
O16 Nd O22 74.9(5)
O16 Nd O19 76.4(5)
O16 Nd O15 72.8(5)
O16 Nd O18 113.3(5)
O16 Nd O20 140.7(6)
O16 Nd O17 72.4(5)
O21 Nd O22 75.8(6)
O21 Nd O19 118.5(5)
O21 Nd O15 141.9(6)
O21 Nd O18 77.5(6)
O21 Nd O20 75.2(6)
O21 Nd O17 77.4(6)
O22 Nd O19 76.1(6)
O22 Nd O15 141.6(5)
O22 Nd O18 141.4(6)
O22 Nd O20 118.1(5)
O22 Nd O17 75.3(6)
O19 Nd O15 76.6(5)
O19 Nd O18 142.0(6)
O19 Nd O20 72.0(6)
O19 Nd O17 142.0(6)
O15 Nd O18 72.1(6)
O15 Nd O20 77.6(6)
O15 Nd O17 113.2(5)
O18 Nd O20 80.6(6)
O18 Nd O17 72.2(6)
O20 Nd O17 144.8(6)
O1 W0 O5 103.6(9)
O1 W0 O4 103.2(9)
O1 W0 O2 104.2(9)
O1 W0 O3 102.0(9)
O1 W0 O14 179.0(8)
O5 W0 O4 90.7(7)
O5 W0 O2 82.0(8)
O5 W0 O3 154.4(7)
O5 W0 O14 77.3(7)
O4 W0 O2 152.6(8)
O4 W0 O3 85.1(8)
O4 W0 O14 77.3(7)
O2 W0 O3 90.2(7)
O2 W0 O14 75.4(7)
O3 W0 O14 77.2(7)
O6 W1 O15 101.9(8)
O6 W1 O10 102.9(8)
O6 W1 O13 102.2(9)
O6 W1 O2 101.1(9)
O6 W1 O14 173.2(8)
O15 W1 O10 91.9(7)
O15 W1 O13 90.8(7)
O15 W1 O2 156.8(8)
O15 W1 O14 84.9(7)
O10 W1 O13 153.5(8)
O10 W1 O2 86.4(8)
O10 W1 O14 76.9(7)
O13 W1 O2 80.9(8)
O13 W1 O14 77.1(7)
O2 W1 O14 72.1(7)
O7 W2 O16 103.4(8)
O7 W2 O10 102.4(9)
O7 W2 O11 101.9(8)
O7 W2 O3 96.6(8)
O7 W2 O14 171.4(8)
O16 W2 O10 92.2(7)
O16 W2 O11 91.2(7)
O16 W2 O3 160.0(7)
O16 W2 O14 85.2(6)
O10 W2 O11 153.9(7)
O10 W2 O3 85.4(7)
O10 W2 O14 76.8(7)
O11 W2 O3 82.5(7)
O11 W2 O14 77.8(7)
O3 W2 O14 74.8(7)
O8 W3 O17 103.7(8)
O8 W3 O12 103.4(8)
O8 W3 O11 101.6(8)
O8 W3 O4 96.6(8)
O8 W3 O14 170.0(7)
O17 W3 O12 91.2(7)
O17 W3 O11 92.3(7)
O17 W3 O4 159.7(8)
O17 W3 O14 86.3(7)
O12 W3 O11 153.2(7)
O12 W3 O4 84.6(7)
O12 W3 O14 76.6(7)
O11 W3 O4 82.9(7)
O11 W3 O14 77.1(7)
O4 W3 O14 73.4(6)
O9 W4 O18 101.2(8)
O9 W4 O12 101.9(8)
O9 W4 O13 102.5(8)
O9 W4 O5 99.0(8)
O9 W4 O14 172.3(7)
O18 W4 O12 91.3(8)
O18 W4 O13 92.8(7)
O18 W4 O5 159.7(8)
O18 W4 O14 86.5(7)
O12 W4 O13 154.0(7)
O12 W4 O5 85.1(7)
O12 W4 O14 77.6(7)
O13 W4 O5 82.2(7)
O13 W4 O14 77.0(7)
O5 W4 O14 73.2(6)
O36 W5 O33 103.5(8)
O36 W5 O32 106.1(7)
O36 W5 O34 99.5(7)
O36 W5 O35 102.4(8)
O36 W5 O31 177.6(7)
O33 W5 O32 87.0(7)
O33 W5 O34 87.0(7)
O33 W5 O35 154.0(6)
O33 W5 O31 76.9(7)
O32 W5 O34 154.4(6)
O32 W5 O35 88.3(7)
O32 W5 O31 76.3(6)
O34 W5 O35 86.2(7)
O34 W5 O31 78.2(6)
O35 W5 O31 77.1(7)
O23 W6 O19 105.4(7)
O23 W6 O30 101.7(8)
O23 W6 O27 102.3(8)
O23 W6 O32 94.7(7)
O23 W6 O31 170.0(7)
O19 W6 O30 93.9(8)
O19 W6 O27 89.6(7)
O19 W6 O32 159.5(7)
O19 W6 O31 84.5(6)
O30 W6 O27 153.9(6)
O30 W6 O32 85.4(7)
O30 W6 O31 78.3(7)
O27 W6 O32 82.5(7)
O27 W6 O31 76.3(6)
O32 W6 O31 75.3(6)
O24 W7 O20 105.6(8)
O24 W7 O28 100.2(8)
O24 W7 O27 102.5(8)
O24 W7 O33 94.8(8)
O24 W7 O31 169.4(7)
O20 W7 O28 91.6(8)
O20 W7 O27 91.9(7)
O20 W7 O33 159.6(7)
O20 W7 O31 84.9(7)
O28 W7 O27 155.2(8)
O28 W7 O33 84.2(7)
O28 W7 O31 77.8(7)
O27 W7 O33 84.0(7)
O27 W7 O31 78.0(7)
O33 W7 O31 74.7(6)
O25 W8 O21 103.2(7)
O25 W8 O28 102.7(8)
O25 W8 O29 101.2(8)
O25 W8 O34 96.4(7)
O25 W8 O31 171.3(6)
O21 W8 O28 92.2(8)
O21 W8 O29 92.1(8)
O21 W8 O34 160.3(7)
O21 W8 O31 85.5(6)
O28 W8 O29 154.1(6)
O28 W8 O34 85.2(7)
O28 W8 O31 76.7(7)
O29 W8 O34 82.2(7)
O29 W8 O31 78.2(6)
O34 W8 O31 74.9(6)
O26 W9 O22 103.0(9)
O26 W9 O30 102.7(8)
O26 W9 O29 101.2(8)
O26 W9 O35 96.9(8)
O26 W9 O31 171.8(7)
O22 W9 O30 90.5(7)
O22 W9 O29 93.7(7)
O22 W9 O35 160.1(8)
O22 W9 O31 85.2(7)
O30 W9 O29 154.1(8)
O30 W9 O35 84.2(7)
O30 W9 O31 76.3(7)
O29 W9 O35 83.2(7)
O29 W9 O31 78.6(7)
O35 W9 O31 75.0(7)
W0 O2 W1 118.0(10)
W0 O3 W2 113.5(9)
W0 O4 W3 116.6(9)
W0 O5 W4 116.4(9)
W1 O10 W2 115.2(8)
W2 O11 W3 114.2(9)
W4 O12 W3 115.4(9)
W1 O13 W4 115.5(9)
W0 O14 W1 94.1(6)
W0 O14 W2 94.4(6)
W0 O14 W3 92.6(6)
W0 O14 W4 93.0(6)
W2 O14 W1 90.2(6)
W3 O14 W1 173.2(8)
W4 O14 W1 89.4(7)
W2 O14 W3 90.0(7)
W2 O14 W4 172.6(8)
W3 O14 W4 89.5(6)
W1 O15 Nd 132.2(9)
W2 O16 Nd 132.3(8)
W3 O17 Nd 130.1(9)
W4 O18 Nd 130.1(9)
W6 O19 Nd 128.1(8)
W7 O20 Nd 128.1(9)
W8 O21 Nd 127.0(8)
W9 O22 Nd 127.4(9)
W7 O27 W6 113.7(9)
W8 O28 W7 115.0(10)
W9 O29 W8 113.5(8)
W9 O30 W6 115.2(9)
W6 O31 W5 92.1(6)
W7 O31 W5 92.6(6)
W5 O31 W8 91.8(5)
W5 O31 W9 91.1(6)
W7 O31 W6 91.3(6)
W6 O31 W8 175.9(8)
W6 O31 W9 89.8(6)
W7 O31 W8 89.7(6)
W7 O31 W9 176.1(8)
W9 O31 W8 89.0(6)
W5 O32 W6 116.3(8)
W5 O33 W7 115.8(8)
W5 O34 W8 115.1(7)
W5 O35 W9 116.8(9)

loop_
_geom_bond_atom_site_label_1
_geom_bond_atom_site_label_2
_geom_bond_distance
Nd O15 2.49(2)
Nd O16 2.43(2)
Nd O17 2.49(2)
Nd O18 2.49(2)
Nd O19 2.45(2)
Nd O20 2.48(2)
Nd O21 2.44(2)
Nd O22 2.43(2)
W0 O1 1.74(2)
W5 O36 1.72(2)
W1 O6 1.71(2)
W2 O7 1.77(2)
W3 O8 1.75(2)
W4 O9 1.74(2)
W6 O23 1.76(2)
W7 O24 1.71(2)
W8 O25 1.76(2)
W9 O26 1.71(2)
W0 O2 1.90(2)
W0 O3 1.95(2)
W0 O4 1.88(2)
W0 O5 1.88(2)
W5 O32 1.91(2)
W5 O33 1.88(2)
W5 O34 1.91(2)
W5 O35 1.91(2)
W1 O2 2.01(2)
W2 O2 2.04(2)
W3 O4 2.02(2)
W4 O5 2.03(2)
W6 O32 2.01(2)
W7 O33 2.06(2)
W8 O34 2.070(10)
W9 O35 2.01(2)
W1 O10 1.90(2)
W1 O13 1.93(2)
W2 O10 1.96(2)
W2 O11 1.95(2)
W3 O11 1.93(2)
W3 O12 1.96(2)
W4 O12 1.91(2)
W4 O13 1.93(2)
W6 O27 2.00(2)
W6 O30 1.92(2)
W7 O27 1.92(2)
W7 O28 1.94(2)
W8 O28 1.93(2)
W8 O29 1.98(2)
W9 O29 1.95(2)
W9 O30 1.97(2)
W1 O15 1.77(2)
W2 O16 1.79(2)
W3 O17 1.79(2)
W4 O18 1.79(2)
W6 O19 1.82(2)
W7 O20 1.79(2)
W8 O21 1.83(2)
W9 O22 1.83(2)
W0 O14 2.26(2)
W5 O31 2.33(2)
W1 O14 2.32(2)
W2 O14 2.29(2)
W3 O14 2.33(2)
W4 O14 2.32(2)
W6 O31 2.30(2)
W7 O31 2.29(2)
W8 O31 2.35(2)
W9 O31 2.35(2)
O15 O16 2.92(2)
O16 O17 2.91(2)
O17 O18 2.93(2)
O19 O20 2.89(2)
O20 O21 3.00(3)
O21 O22 2.99(3)
O22 O19 3.01(3)
Nd W1 3.907(2)
Nd W2 3.871(2)
Nd W3 3.894(2)
Nd W4 3.886(2)
Nd W6 3.846(2)
Nd W7 3.852(2)
Nd W8 3.833(2)
Nd W9 3.829(2)
W0 W1 3.357(2)
W0 W2 3.338(2)
W0 W3 3.320(2)
W0 W4 3.324(2)
W5 W6 3.334(2)
W5 W7 3.341(2)
W5 W8 3.361(2)
W5 W9 3.342(2)
W1 W2 3.264(2)
W2 W3 3.260(2)
W3 W4 3.272(2)
W4 W1 3.265(2)
W6 W7 3.283(2)
W7 W8 3.270(2)
W8 W9 3.290(2)
W9 W6 3.281(2)
